data_7026410
loop_
_publ_author_name
'Liu, Wei'
'Heinze, Katja'

_publ_section_title
;
 Rhenium(I) and platinum(II) complexes with diimine ligands bearing acidic
 phenol substituents: hydrogen-bonding, acid-base chemistry and optical
 properties.
;
_journal_issue 40
_journal_name_full 'Dalton transactions (Cambridge, England : 2003)'
_journal_page_first 9554
_journal_page_last 9564
_journal_paper_doi 10.1039/c0dt00393j
_journal_volume 39
_journal_year 2010
_chemical_formula_sum 'C19 H16 Cl N2 O5 Re'
_chemical_formula_weight 573.99
_chemical_name_systematic
;
?
;
_space_group_IT_number 2
_symmetry_cell_setting triclinic
_symmetry_space_group_name_Hall '-P 1'
_symmetry_space_group_name_H-M 'P -1'
_atom_sites_solution_hydrogens geom
_atom_sites_solution_primary direct
_atom_sites_solution_secondary difmap
_audit_creation_method SHELXL-97
_cell_angle_alpha 97.4140(10)
_cell_angle_beta 97.2240(10)
_cell_angle_gamma 94.2410(10)
_cell_formula_units_Z 2
_cell_length_a 7.08950(10)
_cell_length_b 11.2851(2)
_cell_length_c 12.3164(2)
_cell_measurement_temperature 173(2)
_cell_volume 965.31(3)
_computing_cell_refinement 'Bruker SMART'
_computing_data_collection 'Bruker SMART'
_computing_data_reduction 'Bruker SAINT'
_computing_molecular_graphics 'Bruker SHELXTL'
_computing_structure_refinement 'SHELXL-97 (Sheldrick, 1997)'
_computing_structure_solution 'SHELXS-97 (Sheldrick, 1990)'
_diffrn_ambient_temperature 173(2)
_diffrn_measured_fraction_theta_full 0.999
_diffrn_measured_fraction_theta_max 0.999
_diffrn_radiation_monochromator graphite
_diffrn_radiation_source 'fine-focus sealed tube'
_diffrn_radiation_type MoK\a
_diffrn_radiation_wavelength 0.71073
_diffrn_reflns_av_R_equivalents 0.0381
_diffrn_reflns_av_sigmaI/netI 0.0213
_diffrn_reflns_limit_h_max 9
_diffrn_reflns_limit_h_min -9
_diffrn_reflns_limit_k_max 14
_diffrn_reflns_limit_k_min -14
_diffrn_reflns_limit_l_max 16
_diffrn_reflns_limit_l_min -16
_diffrn_reflns_number 33461
_diffrn_reflns_theta_full 27.90
_diffrn_reflns_theta_max 27.90
_diffrn_reflns_theta_min 1.68
_exptl_absorpt_coefficient_mu 6.466
_exptl_absorpt_correction_T_max 0.8816
_exptl_absorpt_correction_T_min 0.3304
_exptl_absorpt_correction_type multi-scan
_exptl_crystal_colour red
_exptl_crystal_density_diffrn 1.975
_exptl_crystal_density_method 'not measured'
_exptl_crystal_description plate
_exptl_crystal_F_000 552
_exptl_crystal_size_max 0.22
_exptl_crystal_size_mid 0.11
_exptl_crystal_size_min 0.02
_refine_diff_density_max 0.831
_refine_diff_density_min -0.488
_refine_diff_density_rms 0.083
_refine_ls_extinction_method none
_refine_ls_goodness_of_fit_ref 1.057
_refine_ls_hydrogen_treatment constr
_refine_ls_matrix_type full
_refine_ls_number_parameters 253
_refine_ls_number_reflns 4617
_refine_ls_number_restraints 0
_refine_ls_restrained_S_all 1.057
_refine_ls_R_factor_all 0.0166
_refine_ls_R_factor_gt 0.0150
_refine_ls_shift/su_max 0.001
_refine_ls_shift/su_mean 0.000
_refine_ls_structure_factor_coef Fsqd
_refine_ls_weighting_details 'calc w=1/[\s^2^(Fo^2^)+(0.0151P)^2^+0.4730P] where P=(Fo^2^+2Fc^2^)/3'
_refine_ls_weighting_scheme calc
_refine_ls_wR_factor_gt 0.0346
_refine_ls_wR_factor_ref 0.0351
_reflns_number_gt 4395
_reflns_number_total 4617
_reflns_threshold_expression >2sigma(I)
_cod_data_source_file c0dt00393j.txt
_cod_data_source_block w1106a
_cod_depositor_comments
;
The following automatic conversions were performed:

'_symmetry_cell_setting' value 'Triclinic' changed to 'triclinic'
according to /home/saulius/struct/CIF-dictionaries/cif_core.dic
dictionary named 'cif_core.dic' version 2.4.2 from 2011-04-26.

Automatic conversion script
Id: cif_fix_values 1891 2012-01-12 08:04:46Z andrius 
;
_cod_original_sg_symbol_H-M P-1
_cod_database_code 7026410

loop_
_symmetry_equiv_pos_as_xyz
'x, y, z'
'-x, -y, -z'

loop_
_atom_site_label
_atom_site_type_symbol
_atom_site_fract_x
_atom_site_fract_y
_atom_site_fract_z
_atom_site_U_iso_or_equiv
_atom_site_adp_type
_atom_site_occupancy
_atom_site_symmetry_multiplicity
_atom_site_calc_flag
_atom_site_refinement_flags
Re1 Re 0.739903(11) 0.720177(7) 0.053569(7) 0.01524(3) Uani 1 1 d .
O1 O 0.7954(2) 0.46478(15) -0.04772(16) 0.0305(4) Uani 1 1 d .
O2 O 0.3694(3) 0.68641(18) -0.11024(15) 0.0343(4) Uani 1 1 d .
O3 O 0.5339(3) 0.61214(18) 0.22865(15) 0.0335(4) Uani 1 1 d .
Cl1 Cl 0.68634(8) 0.92398(5) 0.13882(5) 0.02389(11) Uani 1 1 d .
O5 O 0.6954(3) 0.90700(17) -0.47388(14) 0.0307(4) Uani 1 1 d .
O4 O 1.2828(3) 0.55530(17) 0.52963(15) 0.0343(4) Uani 1 1 d .
N2 N 1.0244(3) 0.75040(16) 0.15072(15) 0.0165(4) Uani 1 1 d .
N1 N 0.9184(3) 0.81397(16) -0.04468(15) 0.0182(4) Uani 1 1 d .
C11 C 1.1489(3) 0.81368(19) 0.10880(18) 0.0187(4) Uani 1 1 d .
H11A H 1.2741 0.8359 0.1468 0.022 Uiso 1 1 calc R
C12 C 1.0903(3) 0.8494(2) 0.00197(18) 0.0199(4) Uani 1 1 d .
H12A H 1.1748 0.8970 -0.0325 0.024 Uiso 1 1 calc R
C4 C 1.0842(3) 0.7075(2) 0.25301(18) 0.0181(4) Uani 1 1 d .
C9 C 1.2117(3) 0.7761(2) 0.33587(18) 0.0211(4) Uani 1 1 d .
H9A H 1.2530 0.8560 0.3276 0.025 Uiso 1 1 calc R
C8 C 1.2802(3) 0.7298(2) 0.43095(19) 0.0236(5) Uani 1 1 d .
H8A H 1.3661 0.7781 0.4878 0.028 Uiso 1 1 calc R
C7 C 1.2216(3) 0.6119(2) 0.44197(19) 0.0245(5) Uani 1 1 d .
C6 C 1.0891(3) 0.5432(2) 0.3596(2) 0.0263(5) Uani 1 1 d .
H6A H 1.0469 0.4634 0.3679 0.032 Uiso 1 1 calc R
C5 C 1.0196(3) 0.5907(2) 0.26658(19) 0.0224(5) Uani 1 1 d .
H5A H 0.9279 0.5443 0.2116 0.027 Uiso 1 1 calc R
C2 C 0.5067(3) 0.7016(2) -0.04713(19) 0.0217(5) Uani 1 1 d .
C3 C 0.6084(3) 0.6513(2) 0.16177(19) 0.0214(5) Uani 1 1 d .
C19 C 0.7958(4) 0.8636(3) -0.5629(2) 0.0404(7) Uani 1 1 d .
H19A H 0.7359 0.8876 -0.6318 0.061 Uiso 1 1 calc R
H19B H 0.7908 0.7759 -0.5703 0.061 Uiso 1 1 calc R
H19C H 0.9292 0.8976 -0.5474 0.061 Uiso 1 1 calc R
C16 C 0.7605(3) 0.8811(2) -0.37112(19) 0.0228(5) Uani 1 1 d .
C17 C 0.9286(3) 0.8287(2) -0.34452(19) 0.0244(5) Uani 1 1 d .
H17A H 1.0071 0.8074 -0.3998 0.029 Uiso 1 1 calc R
C18 C 0.9811(3) 0.8079(2) -0.23674(19) 0.0230(5) Uani 1 1 d .
H18A H 1.0969 0.7733 -0.2181 0.028 Uiso 1 1 calc R
C13 C 0.8657(3) 0.8370(2) -0.15600(18) 0.0192(4) Uani 1 1 d .
C14 C 0.6952(3) 0.8887(2) -0.18309(18) 0.0195(4) Uani 1 1 d .
H14A H 0.6148 0.9077 -0.1284 0.023 Uiso 1 1 calc R
C15 C 0.6450(3) 0.9117(2) -0.28977(19) 0.0227(5) Uani 1 1 d .
H15A H 0.5313 0.9486 -0.3080 0.027 Uiso 1 1 calc R
C10 C 1.4253(5) 0.6198(3) 0.6127(2) 0.0431(7) Uani 1 1 d .
H10A H 1.4568 0.5700 0.6708 0.065 Uiso 1 1 calc R
H10B H 1.3768 0.6937 0.6447 0.065 Uiso 1 1 calc R
H10C H 1.5401 0.6400 0.5796 0.065 Uiso 1 1 calc R
C1 C 0.7800(3) 0.5625(2) -0.01022(19) 0.0203(4) Uani 1 1 d .

loop_
_atom_site_aniso_label
_atom_site_aniso_U_11
_atom_site_aniso_U_22
_atom_site_aniso_U_33
_atom_site_aniso_U_23
_atom_site_aniso_U_13
_atom_site_aniso_U_12
Re1 0.01459(5) 0.01684(5) 0.01488(5) 0.00294(3) 0.00263(3) 0.00296(3)
O1 0.0266(9) 0.0232(9) 0.0392(10) -0.0063(8) 0.0065(8) 0.0021(7)
O2 0.0232(9) 0.0498(12) 0.0297(10) 0.0102(9) -0.0024(8) 0.0051(8)
O3 0.0295(10) 0.0444(11) 0.0316(10) 0.0165(9) 0.0120(8) 0.0020(8)
Cl1 0.0296(3) 0.0197(3) 0.0248(3) 0.0031(2) 0.0099(2) 0.0078(2)
O5 0.0354(10) 0.0420(11) 0.0160(8) 0.0075(7) 0.0012(7) 0.0111(8)
O4 0.0382(10) 0.0404(11) 0.0245(9) 0.0178(8) -0.0048(8) -0.0028(8)
N2 0.0178(9) 0.0159(9) 0.0157(9) 0.0006(7) 0.0023(7) 0.0040(7)
N1 0.0213(9) 0.0190(9) 0.0158(9) 0.0031(7) 0.0047(7) 0.0060(7)
C11 0.0189(10) 0.0190(10) 0.0179(10) 0.0002(8) 0.0031(8) 0.0021(8)
C12 0.0213(11) 0.0199(11) 0.0200(11) 0.0036(9) 0.0078(9) 0.0026(8)
C4 0.0164(10) 0.0204(11) 0.0184(10) 0.0031(8) 0.0043(8) 0.0041(8)
C9 0.0234(11) 0.0197(11) 0.0202(11) 0.0022(9) 0.0038(9) 0.0016(9)
C8 0.0238(12) 0.0272(12) 0.0192(11) 0.0031(9) 0.0013(9) 0.0007(9)
C7 0.0237(12) 0.0328(13) 0.0191(11) 0.0110(10) 0.0028(9) 0.0044(10)
C6 0.0255(12) 0.0252(12) 0.0293(13) 0.0109(10) 0.0028(10) -0.0021(9)
C5 0.0211(11) 0.0233(11) 0.0226(11) 0.0045(9) 0.0016(9) 0.0001(9)
C2 0.0205(11) 0.0256(12) 0.0214(11) 0.0074(9) 0.0056(9) 0.0055(9)
C3 0.0168(10) 0.0225(11) 0.0242(12) 0.0021(9) -0.0002(9) 0.0036(9)
C19 0.0488(17) 0.0570(19) 0.0177(12) 0.0066(12) 0.0062(12) 0.0153(14)
C16 0.0270(12) 0.0213(11) 0.0195(11) 0.0028(9) 0.0012(9) 0.0022(9)
C17 0.0266(12) 0.0304(13) 0.0180(11) 0.0037(9) 0.0074(9) 0.0068(10)
C18 0.0212(11) 0.0267(12) 0.0227(12) 0.0049(9) 0.0044(9) 0.0077(9)
C13 0.0186(10) 0.0209(11) 0.0185(11) 0.0041(9) 0.0015(8) 0.0039(8)
C14 0.0217(11) 0.0197(11) 0.0186(11) 0.0037(9) 0.0054(8) 0.0048(9)
C15 0.0237(11) 0.0214(11) 0.0237(12) 0.0033(9) 0.0028(9) 0.0073(9)
C10 0.0519(18) 0.0485(18) 0.0270(14) 0.0140(13) -0.0100(13) 0.0018(14)
C1 0.0151(10) 0.0252(12) 0.0204(11) 0.0033(9) 0.0014(8) 0.0011(8)

loop_
_atom_type_symbol
_atom_type_description
_atom_type_scat_dispersion_real
_atom_type_scat_dispersion_imag
_atom_type_scat_source
C C 0.0033 0.0016 'International Tables Vol C Tables 4.2.6.8 and 6.1.1.4'
H H 0.0000 0.0000 'International Tables Vol C Tables 4.2.6.8 and 6.1.1.4'
Cl Cl 0.1484 0.1585 'International Tables Vol C Tables 4.2.6.8 and 6.1.1.4'
N N 0.0061 0.0033 'International Tables Vol C Tables 4.2.6.8 and 6.1.1.4'
O O 0.0106 0.0060 'International Tables Vol C Tables 4.2.6.8 and 6.1.1.4'
Re Re -1.0185 7.2310 'International Tables Vol C Tables 4.2.6.8 and 6.1.1.4'

loop_
_geom_angle_atom_site_label_1
_geom_angle_atom_site_label_2
_geom_angle_atom_site_label_3
_geom_angle
C1 Re1 C2 86.25(10)
C1 Re1 C3 89.20(10)
C2 Re1 C3 90.23(9)
C1 Re1 N1 95.98(8)
C2 Re1 N1 98.04(8)
C3 Re1 N1 170.49(8)
C1 Re1 N2 93.43(8)
C2 Re1 N2 172.32(8)
C3 Re1 N2 97.44(8)
N1 Re1 N2 74.35(7)
C1 Re1 Cl1 179.18(7)
C2 Re1 Cl1 93.93(7)
C3 Re1 Cl1 90.00(7)
N1 Re1 Cl1 84.79(5)
N2 Re1 Cl1 86.50(5)
C16 O5 C19 117.2(2)
C7 O4 C10 117.2(2)
C11 N2 C4 118.10(19)
C11 N2 Re1 114.78(15)
C4 N2 Re1 127.12(14)
C12 N1 C13 117.71(19)
C12 N1 Re1 115.72(15)
C13 N1 Re1 126.54(14)
N2 C11 C12 117.5(2)
N2 C11 H11A 121.2
C12 C11 H11A 121.2
N1 C12 C11 117.2(2)
N1 C12 H12A 121.4
C11 C12 H12A 121.4
C9 C4 C5 119.4(2)
C9 C4 N2 121.69(19)
C5 C4 N2 118.8(2)
C4 C9 C8 121.1(2)
C4 C9 H9A 119.5
C8 C9 H9A 119.5
C9 C8 C7 119.2(2)
C9 C8 H8A 120.4
C7 C8 H8A 120.4
O4 C7 C8 124.8(2)
O4 C7 C6 115.3(2)
C8 C7 C6 119.9(2)
C5 C6 C7 120.3(2)
C5 C6 H6A 119.8
C7 C6 H6A 119.8
C6 C5 C4 120.0(2)
C6 C5 H5A 120.0
C4 C5 H5A 120.0
O2 C2 Re1 177.1(2)
O3 C3 Re1 178.0(2)
O5 C19 H19A 109.5
O5 C19 H19B 109.5
H19A C19 H19B 109.5
O5 C19 H19C 109.5
H19A C19 H19C 109.5
H19B C19 H19C 109.5
O5 C16 C17 124.7(2)
O5 C16 C15 115.2(2)
C17 C16 C15 120.0(2)
C18 C17 C16 119.5(2)
C18 C17 H17A 120.2
C16 C17 H17A 120.2
C17 C18 C13 120.6(2)
C17 C18 H18A 119.7
C13 C18 H18A 119.7
C18 C13 C14 119.9(2)
C18 C13 N1 120.6(2)
C14 C13 N1 119.47(19)
C15 C14 C13 119.5(2)
C15 C14 H14A 120.2
C13 C14 H14A 120.2
C14 C15 C16 120.4(2)
C14 C15 H15A 119.8
C16 C15 H15A 119.8
O4 C10 H10A 109.5
O4 C10 H10B 109.5
H10A C10 H10B 109.5
O4 C10 H10C 109.5
H10A C10 H10C 109.5
H10B C10 H10C 109.5
O1 C1 Re1 176.56(19)

loop_
_geom_bond_atom_site_label_1
_geom_bond_atom_site_label_2
_geom_bond_distance
Re1 C1 1.906(2)
Re1 C2 1.919(2)
Re1 C3 1.929(2)
Re1 N1 2.1689(18)
Re1 N2 2.1911(18)
Re1 Cl1 2.4785(5)
O1 C1 1.158(3)
O2 C2 1.154(3)
O3 C3 1.150(3)
O5 C16 1.367(3)
O5 C19 1.434(3)
O4 C7 1.365(3)
O4 C10 1.427(3)
N2 C11 1.293(3)
N2 C4 1.434(3)
N1 C12 1.291(3)
N1 C13 1.437(3)
C11 C12 1.446(3)
C11 H11A 0.9500
C12 H12A 0.9500
C4 C9 1.385(3)
C4 C5 1.401(3)
C9 C8 1.390(3)
C9 H9A 0.9500
C8 C7 1.393(3)
C8 H8A 0.9500
C7 C6 1.401(3)
C6 C5 1.378(3)
C6 H6A 0.9500
C5 H5A 0.9500
C19 H19A 0.9800
C19 H19B 0.9800
C19 H19C 0.9800
C16 C17 1.391(3)
C16 C15 1.397(3)
C17 C18 1.388(3)
C17 H17A 0.9500
C18 C13 1.388(3)
C18 H18A 0.9500
C13 C14 1.401(3)
C14 C15 1.380(3)
C14 H14A 0.9500
C15 H15A 0.9500
C10 H10A 0.9800
C10 H10B 0.9800
C10 H10C 0.9800

loop_
_geom_torsion_atom_site_label_1
_geom_torsion_atom_site_label_2
_geom_torsion_atom_site_label_3
_geom_torsion_atom_site_label_4
_geom_torsion
C1 Re1 N2 C11 100.10(16)
C2 Re1 N2 C11 12.7(7)
C3 Re1 N2 C11 -170.26(16)
N1 Re1 N2 C11 4.84(15)
Cl1 Re1 N2 C11 -80.72(15)
C1 Re1 N2 C4 -79.57(18)
C2 Re1 N2 C4 -166.9(6)
C3 Re1 N2 C4 10.07(18)
N1 Re1 N2 C4 -174.82(18)
Cl1 Re1 N2 C4 99.62(16)
C1 Re1 N1 C12 -97.34(17)
C2 Re1 N1 C12 175.62(17)
C3 Re1 N1 C12 25.4(6)
N2 Re1 N1 C12 -5.44(15)
Cl1 Re1 N1 C12 82.38(16)
C1 Re1 N1 C13 80.89(18)
C2 Re1 N1 C13 -6.15(18)
C3 Re1 N1 C13 -156.4(4)
N2 Re1 N1 C13 172.79(18)
Cl1 Re1 N1 C13 -99.39(17)
C4 N2 C11 C12 175.87(19)
Re1 N2 C11 C12 -3.8(2)
C13 N1 C12 C11 -173.00(19)
Re1 N1 C12 C11 5.4(3)
N2 C11 C12 N1 -1.0(3)
C11 N2 C4 C9 37.1(3)
Re1 N2 C4 C9 -143.20(18)
C11 N2 C4 C5 -139.3(2)
Re1 N2 C4 C5 40.3(3)
C5 C4 C9 C8 1.6(3)
N2 C4 C9 C8 -174.8(2)
C4 C9 C8 C7 1.0(4)
C10 O4 C7 C8 -3.8(4)
C10 O4 C7 C6 176.8(2)
C9 C8 C7 O4 178.0(2)
C9 C8 C7 C6 -2.5(4)
O4 C7 C6 C5 -179.1(2)
C8 C7 C6 C5 1.4(4)
C7 C6 C5 C4 1.2(4)
C9 C4 C5 C6 -2.7(3)
N2 C4 C5 C6 173.8(2)
C1 Re1 C2 O2 -16(4)
C3 Re1 C2 O2 -106(4)
N1 Re1 C2 O2 79(4)
N2 Re1 C2 O2 71(4)
Cl1 Re1 C2 O2 164(4)
C1 Re1 C3 O3 120(6)
C2 Re1 C3 O3 -153(6)
N1 Re1 C3 O3 -3(6)
N2 Re1 C3 O3 27(6)
Cl1 Re1 C3 O3 -59(6)
C19 O5 C16 C17 8.0(4)
C19 O5 C16 C15 -172.3(2)
O5 C16 C17 C18 179.3(2)
C15 C16 C17 C18 -0.4(4)
C16 C17 C18 C13 1.0(4)
C17 C18 C13 C14 -0.4(4)
C17 C18 C13 N1 179.1(2)
C12 N1 C13 C18 49.2(3)
Re1 N1 C13 C18 -129.0(2)
C12 N1 C13 C14 -131.3(2)
Re1 N1 C13 C14 50.5(3)
C18 C13 C14 C15 -0.9(3)
N1 C13 C14 C15 179.5(2)
C13 C14 C15 C16 1.6(3)
O5 C16 C15 C14 179.3(2)
C17 C16 C15 C14 -1.0(4)
C2 Re1 C1 O1 -55(3)
C3 Re1 C1 O1 35(3)
N1 Re1 C1 O1 -153(3)
N2 Re1 C1 O1 133(3)
Cl1 Re1 C1 O1 47(7)
